data_2022069
loop_
_publ_author_name
'Jha, Kunal Kumar'
'Gruza, Barbara'
'Kumar, Prashant'
'Chodkiewicz, Michal Leszek'
'Dominiak, Paulina Maria'

_publ_section_title
;
 TAAM: a reliable and user friendly tool for hydrogen-atom location using
 routine X-ray diffraction data
;
_journal_issue 3
_journal_name_full 'Acta Crystallographica Section B Structural Science, Crystal Engineering and Materials'
_journal_paper_doi 10.1107/S2052520620002917
_journal_volume 76
_journal_year 2020
_chemical_formula_moiety 'C10 H10 N4 O2'
_chemical_formula_sum 'C10 H10 N4 O2'
_chemical_formula_weight 218.21
_space_group_crystal_system monoclinic
_space_group_IT_number 14
_space_group_name_Hall '-P 2ybc'
_space_group_name_H-M_alt 'P 1 21/c 1'
_symmetry_Int_Tables_number 14
_audit_creation_date 2019-09-27
_audit_creation_method
;
Olex2 1.2
(compiled 2018.05.29 svn.r3508 for OlexSys, GUI svn.r5506)
;
_cell_angle_alpha 90
_cell_angle_beta 97.223(4)
_cell_angle_gamma 90
_cell_formula_units_Z 8
_cell_length_a 10.9780(10)
_cell_length_b 10.0060(10)
_cell_length_c 18.488(2)
_cell_measurement_temperature 35
_cell_volume 2014.7(3)
_computing_molecular_graphics 'Olex2 (Dolomanov et al., 2009)'
_computing_publication_material 'Olex2 (Dolomanov et al., 2009)'
_computing_structure_refinement 'olex2.refine (Bourhis et al., 2015)'
_diffrn_ambient_temperature 35
_diffrn_measured_fraction_theta_full 0.8712
_diffrn_measured_fraction_theta_max 0.8712
_diffrn_radiation_type MoK\a
_diffrn_radiation_wavelength 0.71073
_diffrn_reflns_av_R_equivalents 0.0000
_diffrn_reflns_av_unetI/netI 0.0569
_diffrn_reflns_limit_h_max 18
_diffrn_reflns_limit_h_min -19
_diffrn_reflns_limit_k_max 17
_diffrn_reflns_limit_k_min 0
_diffrn_reflns_limit_l_max 32
_diffrn_reflns_limit_l_min 0
_diffrn_reflns_number 9475
_diffrn_reflns_theta_full 26.4866
_diffrn_reflns_theta_max 26.49
_diffrn_reflns_theta_min 4.15
_exptl_absorpt_coefficient_mu 0.105
_exptl_crystal_density_diffrn 1.4387
_exptl_crystal_F_000 912.4216
_refine_diff_density_max 0.1455
_refine_diff_density_min -0.1577
_refine_diff_density_rms 0.0436
_refine_ls_d_res_high 0.7968
_refine_ls_d_res_low 4.9150
_refine_ls_goodness_of_fit_ref 0.9416
_refine_ls_hydrogen_treatment refall
_refine_ls_matrix_type full
_refine_ls_number_constraints 0
_refine_ls_number_parameters 369
_refine_ls_number_reflns 3645
_refine_ls_number_restraints 0
_refine_ls_restrained_S_all 0.9416
_refine_ls_R_factor_all 0.0216
_refine_ls_R_factor_gt 0.0195
_refine_ls_shift/su_max 0.0007
_refine_ls_shift/su_mean 0.0000
_refine_ls_structure_factor_coef Fsqd
_refine_ls_weighting_details 'w=1/[\s^2^(Fo^2^)+(0.0000P)^2^] where P=(Fo^2^+2Fc^2^)/3'
_refine_ls_weighting_scheme calc
_refine_ls_wR_factor_gt 0.0443
_refine_ls_wR_factor_ref 0.0455
_reflns_Friedel_coverage 0.0
_reflns_limit_h_max 12
_reflns_limit_h_min -13
_reflns_limit_k_max 12
_reflns_limit_k_min 0
_reflns_limit_l_max 23
_reflns_limit_l_min 0
_reflns_number_gt 3453
_reflns_number_total 3645
_reflns_threshold_expression I>=2u(I)
_cod_data_source_file 69_TAAM_iso_0.8.cif
_cod_data_source_block 69_TAAM_iso_0.8
_cod_depositor_comments
;

2022-12-20
Z value and formula fixed to values more according to usual
chemical conventions.                 miguel
;
_cod_original_formula_sum 'C20 H20 N8 O4'
_cod_original_formula_weight 436.43
_cod_original_formula_moiety '2(C10 H10 N4 O2)'
_cod_original_formula_units_Z 4
_cod_original_cell_volume 2014.7(4)
_cod_database_code 2022069
_olex2_refinement_description
;
;
_olex2_submission_special_instructions 'No special instructions were received'

loop_
_space_group_symop_id
_space_group_symop_operation_xyz
1 x,y,z
2 -x,y+1/2,-z+1/2
3 -x,-y,-z
4 x,-y-1/2,z-1/2

loop_
_atom_site_label
_atom_site_type_symbol
_atom_site_fract_x
_atom_site_fract_y
_atom_site_fract_z
_atom_site_U_iso_or_equiv
_atom_site_adp_type
_atom_site_occupancy
_atom_site_refinement_flags_posn
C1 C 0.20250(7) 0.52238(6) 0.05107(3) 0.00651(15) Uani 1.000000 .
C2 C 0.15048(7) 0.64409(6) 0.06566(3) 0.00919(15) Uani 1.000000 .
C3 C 0.10582(7) 0.72904(7) 0.00950(4) 0.01036(15) Uani 1.000000 .
C4 C 0.11539(7) 0.69020(6) -0.06166(3) 0.00829(15) Uani 1.000000 .
C5 C 0.16560(7) 0.56817(7) -0.07657(3) 0.00854(15) Uani 1.000000 .
C6 C 0.21056(7) 0.48004(6) -0.02034(3) 0.00716(15) Uani 1.000000 .
C7 C 0.37426(7) 0.42912(6) 0.13798(3) 0.00662(14) Uani 1.000000 .
C8 C 0.27481(7) 0.31282(6) 0.20551(3) 0.00693(15) Uani 1.000000 .
C9 C 0.18730(8) 0.36542(6) 0.15429(3) 0.00689(15) Uani 1.000000 .
C71 C 0.47157(8) 0.50242(7) 0.10647(4) 0.01016(16) Uani 1.000000 .
N1 N 0.25219(6) 0.43956(5) 0.11084(3) 0.00587(12) Uani 1.000000 .
N2 N 0.39044(6) 0.35177(5) 0.19552(3) 0.00656(13) Uani 1.000000 .
N6 N 0.26517(6) 0.36231(6) -0.03497(3) 0.01024(14) Uani 1.000000 .
N8 N 0.25289(6) 0.23066(5) 0.26488(3) 0.00771(13) Uani 1.000000 .
O82 O 0.34076(5) 0.19636(5) 0.30829(2) 0.01269(12) Uani 1.000000 .
O81 O 0.14644(5) 0.19917(5) 0.26986(2) 0.01163(12) Uani 1.000000 .
H2 H 0.1472(10) 0.6698(9) 0.1210(5) 0.028(3) Uiso 1.000000 .
H3 H 0.0659(10) 0.8199(10) 0.0202(5) 0.027(2) Uiso 1.000000 .
H4 H 0.0841(10) 0.7561(9) -0.1057(5) 0.025(2) Uiso 1.000000 .
H5 H 0.1741(10) 0.5391(9) -0.1314(5) 0.029(3) Uiso 1.000000 .
H9 H 0.0946(11) 0.3582(9) 0.1459(5) 0.023(2) Uiso 1.000000 .
H6a H 0.2723(10) 0.2910(10) 0.0017(5) 0.025(2) Uiso 1.000000 .
H6b H 0.2593(10) 0.3381(9) -0.0852(5) 0.025(2) Uiso 1.000000 .
H71a H 0.4656(10) 0.6065(11) 0.1184(5) 0.033(3) Uiso 1.000000 .
H71b H 0.4618(11) 0.4915(10) 0.0491(6) 0.034(3) Uiso 1.000000 .
H71c H 0.5604(12) 0.4670(11) 0.1294(5) 0.037(3) Uiso 1.000000 .
C1A C 0.66912(7) 0.05652(6) 0.15176(3) 0.00614(14) Uani 1.000000 .
C2A C 0.74000(7) -0.02932(6) 0.11552(3) 0.00803(15) Uani 1.000000 .
C3A C 0.86521(7) -0.03850(6) 0.13678(3) 0.00897(15) Uani 1.000000 .
C4A C 0.91807(8) 0.04096(6) 0.19406(3) 0.00825(15) Uani 1.000000 .
C5A C 0.84782(7) 0.12852(6) 0.22899(3) 0.00774(15) Uani 1.000000 .
C7A C 0.48999(7) 0.13524(6) 0.06635(3) 0.00660(15) Uani 1.000000 .
C8A C 0.34342(7) 0.04881(6) 0.11381(3) 0.00659(14) Uani 1.000000 .
C9A C 0.44683(7) 0.01029(6) 0.15823(3) 0.00683(14) Uani 1.000000 .
C6A C 0.71992(7) 0.13778(6) 0.20931(3) 0.00660(14) Uani 1.000000 .
C71A C 0.56436(8) 0.20535(7) 0.01698(4) 0.00985(15) Uani 1.000000 .
N1A N 0.54042(6) 0.06658(5) 0.12693(3) 0.00592(13) Uani 1.000000 .
N2A N 0.36971(6) 0.12606(5) 0.05751(3) 0.00673(13) Uani 1.000000 .
N6A N 0.64919(7) 0.21930(6) 0.24624(3) 0.01024(13) Uani 1.000000 .
N8A N 0.21958(6) 0.01393(5) 0.12082(3) 0.00696(13) Uani 1.000000 .
O82A O 0.13768(5) 0.06051(5) 0.07780(2) 0.01066(12) Uani 1.000000 .
O81A O 0.20263(5) -0.06248(5) 0.17059(2) 0.01071(12) Uani 1.000000 .
H2A H 0.6978(10) -0.0873(9) 0.0704(5) 0.021(2) Uiso 1.000000 .
H3A H 0.9204(10) -0.1046(9) 0.1087(5) 0.024(2) Uiso 1.000000 .
H4A H 1.0148(11) 0.0351(9) 0.2110(5) 0.025(2) Uiso 1.000000 .
H5A H 0.8898(10) 0.1949(9) 0.2703(5) 0.023(2) Uiso 1.000000 .
H9A H 0.4624(10) -0.0495(9) 0.2047(5) 0.027(2) Uiso 1.000000 .
H6Aa H 0.5655(12) 0.2380(9) 0.2243(5) 0.023(2) Uiso 1.000000 .
H6Ab H 0.6928(10) 0.2910(10) 0.2736(5) 0.025(2) Uiso 1.000000 .
H71d H 0.6264(11) 0.2738(10) 0.0441(5) 0.033(3) Uiso 1.000000 .
H71e H 0.6169(11) 0.1359(11) -0.0090(5) 0.035(3) Uiso 1.000000 .
H71f H 0.5028(12) 0.2562(11) -0.0230(6) 0.038(3) Uiso 1.000000 .

loop_
_atom_site_aniso_label
_atom_site_aniso_U_11
_atom_site_aniso_U_22
_atom_site_aniso_U_33
_atom_site_aniso_U_12
_atom_site_aniso_U_13
_atom_site_aniso_U_23
C1 0.0088(4) 0.0065(3) 0.0040(3) 0.0014(3) -0.0001(3) 0.0006(2)
C2 0.0113(5) 0.0083(3) 0.0079(3) 0.0031(3) 0.0008(3) 0.0002(2)
C3 0.0128(5) 0.0078(3) 0.0103(3) 0.0033(3) 0.0006(3) 0.0008(2)
C4 0.0076(4) 0.0082(3) 0.0083(3) 0.0004(3) -0.0015(3) 0.0022(2)
C5 0.0109(5) 0.0086(3) 0.0056(3) 0.0008(3) -0.0007(3) 0.0016(2)
C6 0.0086(4) 0.0080(3) 0.0046(3) 0.0007(3) -0.0004(3) 0.0005(2)
C7 0.0070(4) 0.0074(3) 0.0054(3) -0.0001(3) 0.0007(3) 0.0001(2)
C8 0.0080(4) 0.0067(3) 0.0061(3) -0.0004(3) 0.0008(3) 0.0009(2)
C9 0.0057(5) 0.0081(3) 0.0065(3) 0.0002(3) -0.0007(3) 0.0011(2)
C71 0.0080(5) 0.0132(3) 0.0095(3) -0.0021(3) 0.0021(3) 0.0019(2)
N1 0.0065(4) 0.0058(2) 0.0051(2) 0.0003(2) -0.0001(2) -0.00006(19)
N2 0.0053(4) 0.0084(3) 0.0057(2) 0.0007(2) -0.0008(2) 0.00075(19)
N6 0.0151(4) 0.0087(3) 0.0067(3) 0.0028(2) 0.0008(2) -0.0007(2)
N8 0.0092(4) 0.0074(3) 0.0066(2) -0.0000(2) 0.0015(2) 0.00096(19)
O82 0.0127(3) 0.0162(2) 0.0092(2) 0.0028(2) 0.0015(2) 0.00618(18)
O81 0.0125(3) 0.0121(2) 0.0106(2) -0.0039(2) 0.0026(2) 0.00189(17)
C1A 0.0044(4) 0.0072(3) 0.0065(3) 0.0004(3) -0.0005(3) -0.0013(2)
C2A 0.0071(4) 0.0084(3) 0.0085(3) 0.0003(3) 0.0007(3) -0.0009(2)
C3A 0.0072(5) 0.0093(3) 0.0106(3) 0.0011(3) 0.0019(3) -0.0013(2)
C4A 0.0066(5) 0.0094(3) 0.0088(3) 0.0010(3) 0.0013(3) 0.0007(2)
C5A 0.0057(4) 0.0093(3) 0.0079(3) 0.0003(3) -0.0002(3) -0.0006(2)
C7A 0.0056(4) 0.0067(3) 0.0072(3) -0.0007(3) -0.0004(3) 0.0007(2)
C8A 0.0052(4) 0.0070(3) 0.0073(3) -0.0004(3) -0.0000(3) 0.0002(2)
C9A 0.0060(4) 0.0079(3) 0.0064(3) 0.0003(3) -0.0004(3) 0.0013(2)
C6A 0.0054(4) 0.0077(3) 0.0064(3) -0.0008(3) -0.0005(3) -0.0001(2)
C71A 0.0103(5) 0.0097(3) 0.0097(3) -0.0013(3) 0.0019(3) 0.0025(2)
N1A 0.0057(4) 0.0059(2) 0.0058(2) 0.0005(2) -0.0003(2) -0.00029(18)
N2A 0.0065(4) 0.0068(2) 0.0064(2) 0.0003(2) -0.0011(2) 0.00080(19)
N6A 0.0078(4) 0.0114(3) 0.0112(3) 0.0006(3) -0.0005(3) -0.0042(2)
N8A 0.0046(4) 0.0075(2) 0.0087(2) 0.0003(2) 0.0009(2) -0.00044(19)
O82A 0.0056(3) 0.0132(2) 0.0125(2) 0.0002(2) -0.0012(2) 0.00264(18)
O81A 0.0062(3) 0.0131(2) 0.0131(2) 0.0006(2) 0.0023(2) 0.00473(17)

loop_
_atom_type_symbol
_atom_type_description
_atom_type_scat_dispersion_real
_atom_type_scat_dispersion_imag
_atom_type_scat_source
_atom_type_scat_dispersion_source
C C 0.00347 0.00161 'Clementi & Roetti, C., At. Data Nucl. Data Tables 1974, 14, (177-478); Clementi & Raimondi, J. Chem. Phys., 1963, 38, (2686-2689)' 'Henke, Gullikson and Davis, At. Data and Nucl. Data Tables, 1993, 54, 2'
H H 0.00000 0.00000 'Clementi & Roetti, C., At. Data Nucl. Data Tables 1974, 14, (177-478); Clementi & Raimondi, J. Chem. Phys., 1963, 38, (2686-2689)' 'Henke, Gullikson and Davis, At. Data and Nucl. Data Tables, 1993, 54, 2'
N N 0.00653 0.00323 'Clementi & Roetti, C., At. Data Nucl. Data Tables 1974, 14, (177-478); Clementi & Raimondi, J. Chem. Phys., 1963, 38, (2686-2689)' 'Henke, Gullikson and Davis, At. Data and Nucl. Data Tables, 1993, 54, 2'
O O 0.01158 0.00611 'Clementi & Roetti, C., At. Data Nucl. Data Tables 1974, 14, (177-478); Clementi & Raimondi, J. Chem. Phys., 1963, 38, (2686-2689)' 'Henke, Gullikson and Davis, At. Data and Nucl. Data Tables, 1993, 54, 2'

loop_
_geom_angle_atom_site_label_1
_geom_angle_atom_site_label_2
_geom_angle_atom_site_label_3
_geom_angle
_geom_angle_site_symmetry_1
_geom_angle_site_symmetry_3
_geom_angle_publ_flag
C6 C1 C2 121.73(6) . . ?
N1 C1 C2 118.96(5) . . ?
N1 C1 C6 119.28(6) . . ?
C3 C2 C1 120.65(6) . . ?
H2 C2 C1 117.8(5) . . ?
H2 C2 C3 121.6(5) . . ?
C4 C3 C2 118.52(6) . . ?
H3 C3 C2 120.9(5) . . ?
H3 C3 C4 120.6(5) . . ?
C5 C4 C3 121.06(6) . . ?
H4 C4 C3 119.5(5) . . ?
H4 C4 C5 119.4(5) . . ?
C6 C5 C4 121.28(6) . . ?
H5 C5 C4 120.9(5) . . ?
H5 C5 C6 117.8(5) . . ?
C5 C6 C1 116.74(6) . . ?
N6 C6 C1 121.99(6) . . ?
N6 C6 C5 121.18(6) . . ?
N1 C7 C71 122.64(6) . . ?
N2 C7 C71 125.72(7) . . ?
N2 C7 N1 111.59(6) . . ?
N2 C8 C9 112.43(6) . . ?
N8 C8 C9 125.98(7) . . ?
N8 C8 N2 121.55(6) . . ?
N1 C9 C8 104.17(7) . . ?
H9 C9 C8 133.2(5) . . ?
H9 C9 N1 122.7(5) . . ?
H71a C71 C7 109.6(6) . . ?
H71b C71 C7 111.0(6) . . ?
H71b C71 H71a 107.9(7) . . ?
H71c C71 C7 110.3(5) . . ?
H71c C71 H71a 108.5(8) . . ?
H71c C71 H71b 109.5(8) . . ?
C7 N1 C1 125.77(6) . . ?
C9 N1 C1 126.47(7) . . ?
C9 N1 C7 107.59(5) . . ?
C8 N2 C7 104.22(6) . . ?
H6a N6 C6 119.3(5) . . ?
H6b N6 C6 115.8(6) . . ?
H6b N6 H6a 118.5(8) . . ?
O82 N8 C8 118.32(6) . . ?
O81 N8 C8 117.67(6) . . ?
O81 N8 O82 124.01(5) . . ?
C6A C1A C2A 122.23(7) . . ?
N1A C1A C2A 118.63(6) . . ?
N1A C1A C6A 119.06(6) . . ?
C3A C2A C1A 120.09(6) . . ?
H2A C2A C1A 119.8(5) . . ?
H2A C2A C3A 120.1(5) . . ?
C4A C3A C2A 118.84(6) . . ?
H3A C3A C2A 120.3(5) . . ?
H3A C3A C4A 120.9(5) . . ?
C5A C4A C3A 120.99(8) . . ?
H4A C4A C3A 119.7(5) . . ?
H4A C4A C5A 119.3(5) . . ?
C6A C5A C4A 121.22(6) . . ?
H5A C5A C4A 120.7(6) . . ?
H5A C5A C6A 118.0(6) . . ?
N1A C7A C71A 123.07(7) . . ?
N2A C7A C71A 125.60(6) . . ?
N2A C7A N1A 111.29(6) . . ?
N2A C8A C9A 112.33(6) . . ?
N8A C8A C9A 127.20(6) . . ?
N8A C8A N2A 120.45(6) . . ?
N1A C9A C8A 103.97(6) . . ?
H9A C9A C8A 133.8(6) . . ?
H9A C9A N1A 122.2(6) . . ?
C5A C6A C1A 116.60(6) . . ?
N6A C6A C1A 122.00(7) . . ?
N6A C6A C5A 121.38(6) . . ?
H71d C71A C7A 113.0(5) . . ?
H71e C71A C7A 110.1(5) . . ?
H71e C71A H71d 106.8(9) . . ?
H71f C71A C7A 107.7(6) . . ?
H71f C71A H71d 109.7(8) . . ?
H71f C71A H71e 109.5(7) . . ?
C7A N1A C1A 125.29(6) . . ?
C9A N1A C1A 126.91(5) . . ?
C9A N1A C7A 107.80(6) . . ?
C8A N2A C7A 104.61(6) . . ?
H6Aa N6A C6A 118.1(5) . . ?
H6Ab N6A C6A 115.3(6) . . ?
H6Ab N6A H6Aa 116.9(8) . . ?
O82A N8A C8A 118.82(5) . . ?
O81A N8A C8A 117.16(6) . . ?
O81A N8A O82A 124.02(6) . . ?

loop_
_geom_bond_atom_site_label_1
_geom_bond_atom_site_label_2
_geom_bond_distance
_geom_bond_site_symmetry_2
_geom_bond_publ_flag
C1 C2 1.3858(9) . ?
C1 C6 1.3998(8) . ?
C1 N1 1.4331(8) . ?
C2 C3 1.3831(9) . ?
C2 H2 1.061(9) . ?
C3 C4 1.3884(9) . ?
C3 H3 1.039(10) . ?
C4 C5 1.3816(9) . ?
C4 H4 1.070(10) . ?
C5 C6 1.4046(9) . ?
C5 H5 1.070(10) . ?
C6 N6 1.3642(9) . ?
C7 C71 1.4748(10) . ?
C7 N1 1.3746(10) . ?
C7 N2 1.3094(8) . ?
C8 C9 1.3666(10) . ?
C8 N2 1.3625(10) . ?
C8 N8 1.4160(8) . ?
C9 N1 1.3590(9) . ?
C9 H9 1.013(12) . ?
C71 H71a 1.068(11) . ?
C71 H71b 1.058(10) . ?
C71 H71c 1.074(13) . ?
N6 H6a 0.981(10) . ?
N6 H6b 0.954(10) . ?
N8 O82 1.2237(8) . ?
N8 O81 1.2249(8) . ?
C1A C2A 1.3869(9) . ?
C1A C6A 1.3982(9) . ?
C1A N1A 1.4331(10) . ?
C2A C3A 1.3843(11) . ?
C2A H2A 1.072(10) . ?
C3A C4A 1.3914(10) . ?
C3A H3A 1.074(10) . ?
C4A C5A 1.3801(10) . ?
C4A H4A 1.071(12) . ?
C5A C6A 1.4085(11) . ?
C5A H5A 1.072(10) . ?
C7A C71A 1.4761(9) . ?
C7A N1A 1.3701(8) . ?
C7A N2A 1.3132(10) . ?
C8A C9A 1.3701(10) . ?
C8A N2A 1.3563(8) . ?
C8A N8A 1.4252(10) . ?
C9A N1A 1.3628(9) . ?
C9A H9A 1.044(10) . ?
C6A N6A 1.3667(9) . ?
C71A H71d 1.049(12) . ?
C71A H71e 1.056(12) . ?
C71A H71f 1.066(12) . ?
N6A H6Aa 0.975(12) . ?
N6A H6Ab 0.969(11) . ?
N8A O82A 1.2158(8) . ?
N8A O81A 1.2284(7) . ?
